data_4347443
loop_
_publ_author_name
'He, Mingrui'
'Li, Xiangjun'
'Liu, Yanhong'
'Li, Jianfeng'

_publ_section_title
;
 Axial Mn-CCN Bonds of Cyano Manganese(II) Porphyrin Complexes: Flexible
 and Weak?
;
_journal_issue 12
_journal_name_full 'Inorganic chemistry'
_journal_page_first 5871
_journal_page_last 5879
_journal_paper_doi 10.1021/acs.inorgchem.6b00173
_journal_volume 55
_journal_year 2016
_chemical_formula_moiety 'C57 H52 Mn N5, C18 H36 K N2 O6, 1.629(C6 H5 Cl)'
_chemical_formula_sum 'C84.77 H96.15 Cl1.63 K Mn N7 O6'
_chemical_formula_weight 1461.05
_chemical_name_common '[K(222)][Mn(TMP)(CN)]1.63(C6H5Cl)'
_space_group_crystal_system orthorhombic
_space_group_IT_number 19
_space_group_name_Hall 'P 2ac 2ab'
_space_group_name_H-M_alt 'P 21 21 21'
_atom_sites_solution_hydrogens geom
_atom_sites_solution_primary direct
_atom_sites_solution_secondary difmap
_audit_creation_method SHELXL-2014/6
_cell_angle_alpha 90
_cell_angle_beta 90
_cell_angle_gamma 90
_cell_formula_units_Z 4
_cell_length_a 13.2231(6)
_cell_length_b 24.3062(12)
_cell_length_c 24.7602(13)
_cell_measurement_reflns_used 9130
_cell_measurement_temperature 100(2)
_cell_measurement_theta_max 26.1816
_cell_measurement_theta_min 2.2535
_cell_volume 7958.0(7)
_computing_cell_refinement 'APEX2/SAINT (Bruker, 2014)'
_computing_data_collection 'APEX2 (Bruker, 2014)'
_computing_data_reduction 'SAINT/XPREP (Bruker, 2014; Sheldrick, 2014)'
_computing_molecular_graphics 'SHELXP-2014/6 (Sheldrick, 2014)'
_computing_publication_material 'SHELXCIF (Sheldrick, 2014)/enCIFer (CCDC, 2014)'
_computing_structure_refinement 'SHELXL-2014/6 (Sheldrick, 2014)'
_computing_structure_solution 'SHELXS-2014/6 (Sheldrick, 2014)'
_diffrn_ambient_temperature 100(2)
_diffrn_measured_fraction_theta_full 0.998
_diffrn_measured_fraction_theta_max 0.997
_diffrn_measurement_device_type 'Brucker D8 QUEST System'
_diffrn_measurement_method '\f and \w scans'
_diffrn_radiation_type MoK\a
_diffrn_radiation_wavelength 0.71073
_diffrn_reflns_av_R_equivalents 0.0362
_diffrn_reflns_av_unetI/netI 0.0264
_diffrn_reflns_Laue_measured_fraction_full 0.998
_diffrn_reflns_Laue_measured_fraction_max 0.997
_diffrn_reflns_limit_h_max 16
_diffrn_reflns_limit_h_min -16
_diffrn_reflns_limit_k_max 31
_diffrn_reflns_limit_k_min -31
_diffrn_reflns_limit_l_max 31
_diffrn_reflns_limit_l_min -31
_diffrn_reflns_number 139376
_diffrn_reflns_point_group_measured_fraction_full 0.998
_diffrn_reflns_point_group_measured_fraction_max 0.997
_diffrn_reflns_theta_full 25.242
_diffrn_reflns_theta_max 27.128
_diffrn_reflns_theta_min 2.254
_diffrn_source 'fine-focus sealed tube'
_exptl_absorpt_coefficient_mu 0.329
_exptl_absorpt_correction_T_max 0.949
_exptl_absorpt_correction_T_min 0.899
_exptl_absorpt_correction_type multi-scan
_exptl_absorpt_process_details 'Sheldrick, G. M. (2008) SADABS. University of G\"ottingen, Germany.'
_exptl_crystal_colour 'dark green'
_exptl_crystal_density_diffrn 1.219
_exptl_crystal_density_method 'not measured'
_exptl_crystal_description block
_exptl_crystal_F_000 3094
_exptl_crystal_size_max 0.340
_exptl_crystal_size_mid 0.270
_exptl_crystal_size_min 0.160
_refine_diff_density_max 0.902
_refine_diff_density_min -0.552
_refine_diff_density_rms 0.078
_refine_ls_abs_structure_details
;
 Refined as an inversion twin.
;
_refine_ls_abs_structure_Flack 0.01(2)
_refine_ls_extinction_method none
_refine_ls_goodness_of_fit_ref 1.109
_refine_ls_hydrogen_treatment constr
_refine_ls_matrix_type full
_refine_ls_number_parameters 939
_refine_ls_number_reflns 17528
_refine_ls_number_restraints 2
_refine_ls_restrained_S_all 1.110
_refine_ls_R_factor_all 0.0544
_refine_ls_R_factor_gt 0.0494
_refine_ls_shift/su_max 0.001
_refine_ls_shift/su_mean 0.000
_refine_ls_structure_factor_coef Fsqd
_refine_ls_weighting_details 'w=1/[\s^2^(Fo^2^)+(0.0833P)^2^+6.0580P] where P=(Fo^2^+2Fc^2^)/3'
_refine_ls_weighting_scheme calc
_refine_ls_wR_factor_gt 0.1449
_refine_ls_wR_factor_ref 0.1493
_reflns_Friedel_coverage 0.837
_reflns_Friedel_fraction_full 0.999
_reflns_Friedel_fraction_max 0.998
_reflns_number_gt 16196
_reflns_number_total 17528
_reflns_threshold_expression 'I > 2\s(I)'
_cod_data_source_file ic6b00173_si_002.cif
_cod_data_source_block 20150124_MnTMPCN_K222
_cod_database_code 4347443
_shelx_space_group_comment
;
The symmetry employed for this shelxl refinement is uniquely defined
by the following loop, which should always be used as a source of
symmetry information in preference to the above space-group names.
They are only intended as comments.
;
_shelx_estimated_absorpt_t_min 0.896
_shelx_estimated_absorpt_t_max 0.949
_shelxl_version_number 2014/6

loop_
_space_group_symop_operation_xyz
'x, y, z'
'-x+1/2, -y, z+1/2'
'-x, y+1/2, -z+1/2'
'x+1/2, -y+1/2, -z'

loop_
_atom_site_label
_atom_site_type_symbol
_atom_site_fract_x
_atom_site_fract_y
_atom_site_fract_z
_atom_site_U_iso_or_equiv
_atom_site_adp_type
_atom_site_occupancy
_atom_site_site_symmetry_order
_atom_site_calc_flag
_atom_site_refinement_flags_posn
_atom_site_refinement_flags_adp
_atom_site_refinement_flags_occupancy
Mn1 Mn 0.08608(4) 0.44461(2) 0.38438(2) 0.01722(13) Uani 1 1 d . . .
C1 C 0.0213(3) 0.37704(14) 0.43560(14) 0.0158(7) Uani 1 1 d . . .
N1 N -0.0096(4) 0.3473(2) 0.4640(2) 0.0474(11) Uani 1 1 d . . .
N2 N 0.2288(2) 0.42016(14) 0.34914(13) 0.0208(6) Uani 1 1 d . . .
N3 N 0.1793(2) 0.49158(14) 0.43973(13) 0.0207(6) Uani 1 1 d . . .
N4 N -0.0158(2) 0.51391(13) 0.39205(13) 0.0200(6) Uani 1 1 d . . .
N5 N 0.0334(2) 0.44211(13) 0.30127(12) 0.0185(6) Uani 1 1 d . . .
C(A1 C 0.2401(3) 0.38943(16) 0.30336(16) 0.0209(7) Uani 1 1 d . . .
C(A2 C 0.3212(3) 0.42116(16) 0.37349(16) 0.0216(8) Uani 1 1 d . . .
C(A3 C 0.2779(3) 0.48099(17) 0.45231(16) 0.0224(8) Uani 1 1 d . . .
C(A4 C 0.1412(3) 0.52451(17) 0.47941(16) 0.0234(8) Uani 1 1 d . . .
C(A5 C -0.0272(3) 0.54453(16) 0.43875(16) 0.0221(8) Uani 1 1 d . . .
C(A6 C -0.0999(3) 0.52349(15) 0.36101(15) 0.0196(7) Uani 1 1 d . . .
C(A7 C -0.0554(3) 0.46327(16) 0.28233(15) 0.0196(7) Uani 1 1 d . . .
C(A8 C 0.0731(3) 0.41030(15) 0.26075(14) 0.0183(7) Uani 1 1 d . . .
C(B1 C 0.3425(3) 0.36984(17) 0.29897(17) 0.0249(8) Uani 1 1 d . . .
H(BA H 0.3692 0.3472 0.2711 0.030 Uiso 1 1 calc R U .
C(B2 C 0.3933(3) 0.38972(17) 0.34201(17) 0.0255(8) Uani 1 1 d . . .
H(BB H 0.4628 0.3842 0.3501 0.031 Uiso 1 1 calc R U .
C(B3 C 0.3036(3) 0.50827(19) 0.50250(17) 0.0274(9) Uani 1 1 d . . .
H(BC H 0.3673 0.5078 0.5202 0.033 Uiso 1 1 calc R U .
C(B4 C 0.2187(3) 0.5347(2) 0.51926(17) 0.0296(9) Uani 1 1 d . . .
H(BD H 0.2116 0.5560 0.5512 0.036 Uiso 1 1 calc R U .
C(B5 C -0.1216(3) 0.57424(16) 0.43636(16) 0.0225(8) Uani 1 1 d . . .
H(BE H -0.1479 0.5979 0.4635 0.027 Uiso 1 1 calc R U .
C(B6 C -0.1655(3) 0.56228(16) 0.38862(16) 0.0230(7) Uani 1 1 d . . .
H(BF H -0.2277 0.5766 0.3755 0.028 Uiso 1 1 calc R U .
C(B7 C -0.0726(3) 0.44450(17) 0.22773(15) 0.0227(7) Uani 1 1 d . . .
H(BG H -0.1287 0.4533 0.2054 0.027 Uiso 1 1 calc R U .
C(B8 C 0.0067(3) 0.41197(16) 0.21448(15) 0.0219(8) Uani 1 1 d . . .
H(BH H 0.0167 0.3937 0.1810 0.026 Uiso 1 1 calc R U .
C(M1 C 0.1661(3) 0.38201(15) 0.26286(15) 0.0192(7) Uani 1 1 d . . .
C(M2 C 0.3453(3) 0.44910(17) 0.42194(16) 0.0221(7) Uani 1 1 d . . .
C(M3 C 0.0430(3) 0.54704(16) 0.48097(15) 0.0221(8) Uani 1 1 d . . .
C(M4 C -0.1201(3) 0.49986(15) 0.31068(15) 0.0197(7) Uani 1 1 d . . .
C2 C 0.1912(3) 0.34203(16) 0.21847(15) 0.0214(7) Uani 1 1 d . . .
C3 C 0.2345(3) 0.36027(18) 0.16948(16) 0.0263(8) Uani 1 1 d . . .
C4 C 0.2644(4) 0.41938(19) 0.16205(18) 0.0345(10) Uani 1 1 d . . .
H4A H 0.2464 0.4403 0.1945 0.052 Uiso 1 1 calc R U .
H4B H 0.3375 0.4217 0.1561 0.052 Uiso 1 1 calc R U .
H4C H 0.2288 0.4347 0.1308 0.052 Uiso 1 1 calc R U .
C5 C 0.2526(4) 0.32245(19) 0.12862(18) 0.0327(10) Uani 1 1 d . . .
H5A H 0.2822 0.3348 0.0958 0.039 Uiso 1 1 calc R U .
C6 C 0.2288(4) 0.2672(2) 0.13413(19) 0.0358(10) Uani 1 1 d . . .
C7 C 0.2458(5) 0.2269(3) 0.0883(3) 0.0569(16) Uani 1 1 d . . .
H7A H 0.2732 0.2465 0.0569 0.085 Uiso 1 1 calc R U .
H7B H 0.2939 0.1985 0.0997 0.085 Uiso 1 1 calc R U .
H7C H 0.1814 0.2096 0.0785 0.085 Uiso 1 1 calc R U .
C8 C 0.1904(4) 0.24945(18) 0.1832(2) 0.0329(10) Uani 1 1 d . . .
H8A H 0.1758 0.2115 0.1880 0.040 Uiso 1 1 calc R U .
C9 C 0.1724(3) 0.28627(17) 0.22599(17) 0.0258(8) Uani 1 1 d . . .
C10 C 0.1372(4) 0.26347(19) 0.2796(2) 0.0360(10) Uani 1 1 d . . .
H10A H 0.1283 0.2236 0.2765 0.054 Uiso 1 1 calc R U .
H10B H 0.1878 0.2715 0.3074 0.054 Uiso 1 1 calc R U .
H10C H 0.0727 0.2805 0.2895 0.054 Uiso 1 1 calc R U .
C11 C 0.4534(3) 0.44562(17) 0.43998(16) 0.0227(7) Uani 1 1 d . . .
C12 C 0.5198(3) 0.48947(18) 0.42898(18) 0.0291(9) Uani 1 1 d . . .
C13 C 0.4816(4) 0.5410(2) 0.4018(2) 0.0423(12) Uani 1 1 d . . .
H13A H 0.4088 0.5375 0.3950 0.064 Uiso 1 1 calc R U .
H13B H 0.4939 0.5727 0.4253 0.064 Uiso 1 1 calc R U .
H13C H 0.5172 0.5462 0.3675 0.064 Uiso 1 1 calc R U .
C14 C 0.6204(4) 0.4849(2) 0.4426(2) 0.0359(10) Uani 1 1 d . . .
H14A H 0.6645 0.5150 0.4358 0.043 Uiso 1 1 calc R U .
C15 C 0.6592(3) 0.43703(19) 0.46605(19) 0.0309(9) Uani 1 1 d . . .
C16 C 0.7703(4) 0.4333(2) 0.4800(3) 0.0465(13) Uani 1 1 d . . .
H16A H 0.8042 0.4675 0.4694 0.070 Uiso 1 1 calc R U .
H16B H 0.7780 0.4277 0.5189 0.070 Uiso 1 1 calc R U .
H16C H 0.8007 0.4023 0.4606 0.070 Uiso 1 1 calc R U .
C17 C 0.5930(3) 0.39418(17) 0.47670(16) 0.0255(8) Uani 1 1 d . . .
H17A H 0.6183 0.3615 0.4928 0.031 Uiso 1 1 calc R U .
C18 C 0.4904(3) 0.39782(17) 0.46446(16) 0.0233(8) Uani 1 1 d . . .
C19 C 0.4219(4) 0.34986(19) 0.4764(2) 0.0339(10) Uani 1 1 d . . .
H19A H 0.3527 0.3590 0.4655 0.051 Uiso 1 1 calc R U .
H19B H 0.4451 0.3175 0.4563 0.051 Uiso 1 1 calc R U .
H19C H 0.4234 0.3419 0.5152 0.051 Uiso 1 1 calc R U .
C20 C 0.0098(3) 0.57409(17) 0.53323(16) 0.0235(8) Uani 1 1 d . . .
C21 C 0.0137(4) 0.63116(19) 0.54077(18) 0.0312(9) Uani 1 1 d . . .
C22 C 0.0549(5) 0.6683(2) 0.4980(2) 0.0435(12) Uani 1 1 d . . .
H22A H 0.0769 0.6462 0.4670 0.065 Uiso 1 1 calc R U .
H22B H 0.0022 0.6941 0.4866 0.065 Uiso 1 1 calc R U .
H22C H 0.1127 0.6888 0.5125 0.065 Uiso 1 1 calc R U .
C23 C -0.0226(4) 0.65299(19) 0.5892(2) 0.0381(11) Uani 1 1 d . . .
H23A H -0.0205 0.6917 0.5943 0.046 Uiso 1 1 calc R U .
C24 C -0.0618(4) 0.62028(19) 0.63029(19) 0.0340(10) Uani 1 1 d . . .
C25 C -0.1005(6) 0.6448(2) 0.6826(2) 0.0567(16) Uani 1 1 d . . .
H25A H -0.1249 0.6153 0.7062 0.085 Uiso 1 1 calc R U .
H25B H -0.0456 0.6647 0.7006 0.085 Uiso 1 1 calc R U .
H25C H -0.1560 0.6703 0.6748 0.085 Uiso 1 1 calc R U .
C26 C -0.0637(3) 0.56348(18) 0.62197(18) 0.0294(9) Uani 1 1 d . . .
H26A H -0.0903 0.5403 0.6494 0.035 Uiso 1 1 calc R U .
C27 C -0.0277(3) 0.53989(16) 0.57457(16) 0.0232(8) Uani 1 1 d . . .
C28 C -0.0282(4) 0.47847(18) 0.56857(18) 0.0312(9) Uani 1 1 d . . .
H28A H -0.0006 0.4685 0.5332 0.047 Uiso 1 1 calc R U .
H28B H 0.0134 0.4620 0.5970 0.047 Uiso 1 1 calc R U .
H28C H -0.0977 0.4648 0.5716 0.047 Uiso 1 1 calc R U .
C29 C -0.2212(3) 0.51279(16) 0.28556(15) 0.0211(7) Uani 1 1 d . . .
C30 C -0.2352(3) 0.56108(17) 0.25589(16) 0.0257(8) Uani 1 1 d . . .
C31 C -0.1475(4) 0.5999(2) 0.2458(2) 0.0365(10) Uani 1 1 d . . .
H31A H -0.1709 0.6314 0.2245 0.055 Uiso 1 1 calc R U .
H31B H -0.1207 0.6129 0.2804 0.055 Uiso 1 1 calc R U .
H31C H -0.0942 0.5805 0.2260 0.055 Uiso 1 1 calc R U .
C32 C -0.3316(4) 0.57362(18) 0.23561(17) 0.0300(9) Uani 1 1 d . . .
H32A H -0.3410 0.6065 0.2155 0.036 Uiso 1 1 calc R U .
C33 C -0.4130(3) 0.53928(19) 0.24428(18) 0.0305(9) Uani 1 1 d . . .
C34 C -0.5176(4) 0.5541(2) 0.2237(2) 0.0435(12) Uani 1 1 d . . .
H34A H -0.5654 0.5250 0.2336 0.065 Uiso 1 1 calc R U .
H34B H -0.5392 0.5889 0.2398 0.065 Uiso 1 1 calc R U .
H34C H -0.5156 0.5579 0.1843 0.065 Uiso 1 1 calc R U .
C35 C -0.3973(3) 0.49114(18) 0.27328(18) 0.0284(9) Uani 1 1 d . . .
H35A H -0.4527 0.4671 0.2795 0.034 Uiso 1 1 calc R U .
C36 C -0.3024(3) 0.47702(17) 0.29359(16) 0.0242(8) Uani 1 1 d . . .
C37 C -0.2896(3) 0.42295(18) 0.3231(2) 0.0318(9) Uani 1 1 d . . .
H37A H -0.2192 0.4190 0.3349 0.048 Uiso 1 1 calc R U .
H37B H -0.3342 0.4223 0.3548 0.048 Uiso 1 1 calc R U .
H37C H -0.3072 0.3925 0.2990 0.048 Uiso 1 1 calc R U .
K1 K 0.28684(7) 0.68764(4) 0.22539(4) 0.0272(2) Uani 1 1 d . . .
N6 N 0.2176(4) 0.6646(2) 0.3397(2) 0.0537(13) Uani 1 1 d . . .
N7 N 0.3592(3) 0.71204(18) 0.11453(18) 0.0391(9) Uani 1 1 d . . .
O1 O 0.2090(3) 0.58312(16) 0.25268(19) 0.0524(11) Uani 1 1 d . . .
O2 O 0.2381(2) 0.61456(13) 0.14365(16) 0.0378(8) Uani 1 1 d . . .
O3 O 0.1264(3) 0.74604(17) 0.26794(14) 0.0436(9) Uani 1 1 d . . .
O4 O 0.2189(3) 0.78350(13) 0.17081(14) 0.0354(7) Uani 1 1 d . . .
O5 O 0.4224(3) 0.70424(14) 0.31579(15) 0.0389(8) Uani 1 1 d . . .
O6 O 0.4972(3) 0.70419(15) 0.20897(15) 0.0405(8) Uani 1 1 d . . .
C38 C 0.2135(6) 0.6045(3) 0.3476(3) 0.071(2) Uani 1 1 d . . .
H38A H 0.1804 0.5967 0.3826 0.085 Uiso 1 1 calc R U .
H38B H 0.2835 0.5902 0.3496 0.085 Uiso 1 1 calc R U .
C39 C 0.1573(6) 0.5740(3) 0.3034(3) 0.078(2) Uani 1 1 d . . .
H39A H 0.1554 0.5342 0.3117 0.094 Uiso 1 1 calc R U .
H39B H 0.0869 0.5876 0.3010 0.094 Uiso 1 1 calc R U .
C40 C 0.1549(4) 0.5577(2) 0.2096(3) 0.0538(16) Uani 1 1 d . . .
H40A H 0.0905 0.5775 0.2035 0.065 Uiso 1 1 calc R U .
H40B H 0.1388 0.5192 0.2193 0.065 Uiso 1 1 calc R U .
C41 C 0.2178(4) 0.5588(2) 0.1586(3) 0.0481(14) Uani 1 1 d . . .
H41A H 0.2823 0.5390 0.1647 0.058 Uiso 1 1 calc R U .
H41B H 0.1809 0.5400 0.1291 0.058 Uiso 1 1 calc R U .
C42 C 0.3017(4) 0.6163(2) 0.0980(2) 0.0470(13) Uani 1 1 d . . .
H42A H 0.2738 0.5921 0.0695 0.056 Uiso 1 1 calc R U .
H42B H 0.3695 0.6022 0.1079 0.056 Uiso 1 1 calc R U .
C43 C 0.3111(4) 0.6731(2) 0.0769(2) 0.0424(12) Uani 1 1 d . . .
H43A H 0.3511 0.6720 0.0431 0.051 Uiso 1 1 calc R U .
H43B H 0.2428 0.6869 0.0678 0.051 Uiso 1 1 calc R U .
C44 C 0.1157(5) 0.6904(4) 0.3453(3) 0.076(3) Uani 1 1 d . . .
H44A H 0.0658 0.6675 0.3257 0.091 Uiso 1 1 calc R U .
H44B H 0.0966 0.6904 0.3839 0.091 Uiso 1 1 calc R U .
C45 C 0.1096(5) 0.7472(4) 0.3246(2) 0.074(2) Uani 1 1 d . . .
H45A H 0.0420 0.7629 0.3324 0.088 Uiso 1 1 calc R U .
H45B H 0.1612 0.7705 0.3424 0.088 Uiso 1 1 calc R U .
C46 C 0.1143(4) 0.8000(2) 0.2470(2) 0.0457(13) Uani 1 1 d . . .
H46A H 0.1681 0.8243 0.2613 0.055 Uiso 1 1 calc R U .
H46B H 0.0481 0.8151 0.2584 0.055 Uiso 1 1 calc R U .
C47 C 0.1198(4) 0.7984(2) 0.1865(2) 0.0413(12) Uani 1 1 d . . .
H47A H 0.0707 0.7712 0.1724 0.050 Uiso 1 1 calc R U .
H47B H 0.1025 0.8349 0.1715 0.050 Uiso 1 1 calc R U .
C48 C 0.2299(5) 0.7853(2) 0.1138(2) 0.0468(13) Uani 1 1 d . . .
H48A H 0.2156 0.8229 0.1006 0.056 Uiso 1 1 calc R U .
H48B H 0.1812 0.7597 0.0967 0.056 Uiso 1 1 calc R U .
C49 C 0.3345(5) 0.7694(2) 0.0991(2) 0.0501(14) Uani 1 1 d . . .
H49A H 0.3825 0.7947 0.1172 0.060 Uiso 1 1 calc R U .
H49B H 0.3433 0.7736 0.0596 0.060 Uiso 1 1 calc R U .
C50 C 0.2869(5) 0.6891(3) 0.3783(2) 0.0575(16) Uani 1 1 d . . .
H50A H 0.2718 0.6745 0.4148 0.069 Uiso 1 1 calc R U .
H50B H 0.2758 0.7294 0.3792 0.069 Uiso 1 1 calc R U .
C51 C 0.3970(4) 0.6778(3) 0.3651(3) 0.0527(15) Uani 1 1 d . . .
H51A H 0.4408 0.6917 0.3945 0.063 Uiso 1 1 calc R U .
H51B H 0.4081 0.6376 0.3617 0.063 Uiso 1 1 calc R U .
C52 C 0.5267(4) 0.6962(2) 0.3026(2) 0.0438(12) Uani 1 1 d . . .
H52A H 0.5402 0.6566 0.2969 0.053 Uiso 1 1 calc R U .
H52B H 0.5698 0.7091 0.3327 0.053 Uiso 1 1 calc R U .
C53 C 0.5513(4) 0.7272(3) 0.2531(2) 0.0493(14) Uani 1 1 d . . .
H53A H 0.5325 0.7663 0.2576 0.059 Uiso 1 1 calc R U .
H53B H 0.6249 0.7252 0.2459 0.059 Uiso 1 1 calc R U .
C54 C 0.5235(5) 0.7313(3) 0.1596(2) 0.0587(17) Uani 1 1 d . . .
H54A H 0.5975 0.7291 0.1538 0.070 Uiso 1 1 calc R U .
H54B H 0.5041 0.7706 0.1615 0.070 Uiso 1 1 calc R U .
C55 C 0.4685(4) 0.7035(3) 0.1131(2) 0.0553(16) Uani 1 1 d . . .
H55A H 0.4953 0.7181 0.0786 0.066 Uiso 1 1 calc R U .
H55B H 0.4827 0.6636 0.1142 0.066 Uiso 1 1 calc R U .
Cl1S Cl 1.01489(11) 0.65586(5) 0.12718(5) 0.0445(3) Uani 1 1 d . . .
C1S C 0.9002(4) 0.6804(2) 0.10280(18) 0.0349(10) Uani 1 1 d . . .
C2S C 0.8153(4) 0.6471(2) 0.1026(2) 0.0395(11) Uani 1 1 d . . .
H2SA H 0.8181 0.6112 0.1176 0.047 Uiso 1 1 calc R U .
C3S C 0.7274(4) 0.6665(2) 0.0805(2) 0.0466(13) Uani 1 1 d . . .
H3SA H 0.6690 0.6437 0.0799 0.056 Uiso 1 1 calc R U .
C4S C 0.7230(4) 0.7192(3) 0.0590(3) 0.0508(14) Uani 1 1 d . . .
H4SA H 0.6620 0.7324 0.0434 0.061 Uiso 1 1 calc R U .
C5S C 0.8078(4) 0.7522(2) 0.0604(2) 0.0440(12) Uani 1 1 d . . .
H5SA H 0.8043 0.7886 0.0464 0.053 Uiso 1 1 calc R U .
C6S C 0.8965(4) 0.7336(2) 0.08166(19) 0.0360(10) Uani 1 1 d . . .
H6SA H 0.9548 0.7564 0.0821 0.043 Uiso 1 1 calc R U .
Cl2S Cl 0.9583(2) 0.50234(10) 0.09052(10) 0.0558(8) Uani 0.629(6) 1 d . . P
C7S C 0.9296(6) 0.4338(4) 0.0716(3) 0.046(2) Uani 0.629(6) 1 d D . P
C8S C 1.0017(8) 0.3980(4) 0.0636(4) 0.055(2) Uani 0.629(6) 1 d . . P
H8SA H 1.0708 0.4081 0.0671 0.066 Uiso 0.629(6) 1 calc R U P
C9S C 0.9736(9) 0.3441(6) 0.0499(4) 0.069(3) Uani 0.629(6) 1 d . . P
H9SA H 1.0242 0.3174 0.0425 0.083 Uiso 0.629(6) 1 calc R U P
C10S C 0.8734(10) 0.3299(5) 0.0469(4) 0.065(3) Uani 0.629(6) 1 d . . P
H10D H 0.8543 0.2934 0.0380 0.078 Uiso 0.629(6) 1 calc R U P
C11S C 0.8022(9) 0.3684(5) 0.0570(5) 0.073(4) Uani 0.629(6) 1 d D . P
H11A H 0.7328 0.3586 0.0545 0.088 Uiso 0.629(6) 1 calc R U P
C12S C 0.8289(6) 0.4237(5) 0.0712(4) 0.067(3) Uani 0.629(6) 1 d D . P
H12S H 0.7800 0.4509 0.0797 0.081 Uiso 0.629(6) 1 calc R U P

loop_
_atom_site_aniso_label
_atom_site_aniso_U_11
_atom_site_aniso_U_22
_atom_site_aniso_U_33
_atom_site_aniso_U_23
_atom_site_aniso_U_13
_atom_site_aniso_U_12
Mn1 0.0162(3) 0.0179(2) 0.0176(2) -0.0011(2) -0.0001(2) -0.0004(2)
C1 0.0116(15) 0.0170(16) 0.0188(16) 0.0010(13) 0.0018(13) 0.0022(13)
N1 0.047(3) 0.042(2) 0.054(3) 0.014(2) 0.006(2) 0.003(2)
N2 0.0206(16) 0.0217(15) 0.0201(15) -0.0018(12) 0.0003(12) 0.0001(13)
N3 0.0182(15) 0.0236(16) 0.0201(15) -0.0034(13) -0.0008(12) -0.0004(13)
N4 0.0196(15) 0.0203(15) 0.0202(15) -0.0018(12) -0.0006(12) 0.0003(12)
N5 0.0182(15) 0.0170(14) 0.0203(14) 0.0004(12) 0.0004(12) -0.0016(12)
C(A1 0.0222(19) 0.0186(17) 0.0218(18) -0.0003(14) 0.0023(15) 0.0003(14)
C(A2 0.0182(17) 0.0241(18) 0.0227(19) -0.0009(15) 0.0018(14) -0.0006(14)
C(A3 0.0202(19) 0.0241(19) 0.0230(18) -0.0020(15) -0.0010(15) -0.0039(15)
C(A4 0.023(2) 0.027(2) 0.0200(18) -0.0046(15) -0.0014(15) 0.0001(16)
C(A5 0.0238(19) 0.0215(18) 0.0212(17) -0.0009(14) 0.0005(15) 0.0000(15)
C(A6 0.0201(18) 0.0176(16) 0.0212(17) 0.0036(13) 0.0017(15) -0.0012(14)
C(A7 0.0195(17) 0.0199(17) 0.0195(17) 0.0013(14) -0.0018(14) -0.0046(14)
C(A8 0.0219(18) 0.0161(16) 0.0170(16) 0.0018(13) 0.0014(14) -0.0032(14)
C(B1 0.026(2) 0.0237(19) 0.0254(19) -0.0018(15) 0.0031(16) 0.0044(16)
C(B2 0.021(2) 0.0256(19) 0.030(2) -0.0017(16) 0.0032(16) 0.0023(16)
C(B3 0.023(2) 0.036(2) 0.0240(19) -0.0059(17) -0.0059(15) 0.0007(17)
C(B4 0.027(2) 0.038(2) 0.0242(19) -0.0119(17) -0.0045(17) 0.0012(18)
C(B5 0.0220(19) 0.0209(17) 0.0247(18) -0.0019(15) 0.0022(15) 0.0033(15)
C(B6 0.0213(18) 0.0214(18) 0.0262(18) 0.0021(15) 0.0007(15) 0.0033(15)
C(B7 0.0214(18) 0.0264(18) 0.0203(17) 0.0012(15) -0.0039(14) -0.0021(16)
C(B8 0.0247(19) 0.0221(18) 0.0188(17) -0.0020(14) -0.0003(15) -0.0036(15)
C(M1 0.0226(18) 0.0169(17) 0.0181(17) 0.0020(13) 0.0015(14) -0.0048(14)
C(M2 0.0191(18) 0.0228(18) 0.0243(18) 0.0018(15) -0.0004(14) -0.0010(15)
C(M3 0.0230(18) 0.0225(19) 0.0209(18) -0.0050(15) -0.0002(15) -0.0006(15)
C(M4 0.0188(17) 0.0186(17) 0.0216(17) 0.0020(14) -0.0007(14) -0.0010(14)
C2 0.0226(19) 0.0225(18) 0.0190(17) -0.0001(15) -0.0008(14) -0.0001(14)
C3 0.032(2) 0.026(2) 0.0200(18) 0.0005(15) 0.0011(16) 0.0018(17)
C4 0.048(3) 0.028(2) 0.027(2) 0.0047(17) 0.009(2) -0.002(2)
C5 0.044(3) 0.033(2) 0.021(2) -0.0017(16) 0.0056(18) -0.0008(19)
C6 0.041(3) 0.034(2) 0.032(2) -0.0112(19) 0.002(2) 0.000(2)
C7 0.076(4) 0.048(3) 0.047(3) -0.027(3) 0.015(3) -0.007(3)
C8 0.041(3) 0.0204(19) 0.038(2) -0.0066(17) 0.009(2) -0.0048(18)
C9 0.026(2) 0.0227(19) 0.029(2) -0.0021(16) 0.0029(17) -0.0014(16)
C10 0.045(3) 0.026(2) 0.037(2) 0.0036(19) 0.014(2) -0.0019(19)
C11 0.0194(18) 0.0259(19) 0.0228(17) -0.0036(16) -0.0009(14) -0.0016(16)
C12 0.024(2) 0.028(2) 0.035(2) 0.0028(17) -0.0037(18) -0.0011(17)
C13 0.031(2) 0.033(2) 0.063(3) 0.017(2) -0.007(2) -0.003(2)
C14 0.025(2) 0.033(2) 0.050(3) 0.010(2) -0.006(2) -0.0086(18)
C15 0.024(2) 0.032(2) 0.037(2) 0.0025(18) -0.0035(17) -0.0011(17)
C16 0.024(2) 0.052(3) 0.063(3) 0.018(3) -0.009(2) -0.004(2)
C17 0.025(2) 0.0269(19) 0.0243(18) -0.0001(15) -0.0031(16) 0.0035(17)
C18 0.0224(19) 0.0255(19) 0.0220(18) -0.0023(15) 0.0001(15) -0.0017(16)
C19 0.032(2) 0.031(2) 0.039(2) 0.0079(18) -0.004(2) -0.0040(19)
C20 0.0207(18) 0.0271(19) 0.0227(19) -0.0056(15) -0.0014(15) 0.0033(15)
C21 0.035(2) 0.029(2) 0.030(2) -0.0069(17) -0.0003(18) -0.0053(18)
C22 0.060(3) 0.030(2) 0.040(3) -0.007(2) 0.006(2) -0.011(2)
C23 0.048(3) 0.024(2) 0.042(3) -0.0124(19) 0.005(2) 0.000(2)
C24 0.040(3) 0.030(2) 0.032(2) -0.0086(18) 0.0067(18) 0.0041(18)
C25 0.086(5) 0.042(3) 0.042(3) -0.014(2) 0.022(3) 0.002(3)
C26 0.030(2) 0.032(2) 0.026(2) -0.0029(17) 0.0022(16) 0.0025(17)
C27 0.0223(19) 0.0244(19) 0.0228(18) -0.0037(15) -0.0050(15) 0.0046(15)
C28 0.039(3) 0.028(2) 0.027(2) -0.0022(17) -0.0039(18) 0.0064(18)
C29 0.0211(18) 0.0226(18) 0.0196(17) -0.0010(14) -0.0008(14) 0.0026(15)
C30 0.030(2) 0.024(2) 0.0227(18) -0.0002(15) 0.0011(15) 0.0031(17)
C31 0.035(2) 0.029(2) 0.045(3) 0.015(2) 0.002(2) 0.0003(19)
C32 0.037(2) 0.027(2) 0.026(2) 0.0030(16) -0.0062(17) 0.0105(18)
C33 0.027(2) 0.036(2) 0.029(2) -0.0053(17) -0.0080(18) 0.0102(18)
C34 0.032(2) 0.052(3) 0.046(3) -0.003(2) -0.016(2) 0.015(2)
C35 0.021(2) 0.032(2) 0.033(2) -0.0029(17) -0.0047(17) -0.0013(16)
C36 0.024(2) 0.0247(19) 0.0235(19) 0.0003(15) -0.0025(15) 0.0015(15)
C37 0.024(2) 0.029(2) 0.042(2) 0.0097(19) -0.0044(19) -0.0043(17)
K1 0.0217(4) 0.0226(4) 0.0374(5) 0.0069(4) 0.0044(4) 0.0000(3)
N6 0.034(2) 0.079(4) 0.048(3) 0.030(2) -0.001(2) -0.009(2)
N7 0.035(2) 0.043(2) 0.040(2) -0.0054(19) 0.0098(18) -0.0144(18)
O1 0.038(2) 0.043(2) 0.076(3) 0.028(2) -0.0112(19) -0.0175(17)
O2 0.0301(17) 0.0219(15) 0.061(2) -0.0006(15) 0.0013(16) -0.0013(13)
O3 0.0377(19) 0.056(2) 0.0366(18) -0.0074(16) 0.0046(15) 0.0158(16)
O4 0.0403(18) 0.0240(15) 0.0420(18) 0.0034(13) -0.0074(15) 0.0037(14)
O5 0.0318(17) 0.0346(17) 0.050(2) 0.0106(15) 0.0032(16) -0.0013(14)
O6 0.0278(17) 0.045(2) 0.049(2) -0.0068(16) 0.0031(15) -0.0104(14)
C38 0.066(4) 0.081(5) 0.067(4) 0.048(4) -0.010(3) -0.031(4)
C39 0.069(4) 0.085(5) 0.079(5) 0.046(4) -0.005(4) -0.044(4)
C40 0.033(3) 0.032(3) 0.096(5) 0.018(3) -0.017(3) -0.013(2)
C41 0.032(2) 0.019(2) 0.092(4) 0.004(2) -0.018(3) -0.0036(19)
C42 0.042(3) 0.037(3) 0.062(3) -0.012(2) 0.001(3) 0.011(2)
C43 0.042(3) 0.044(3) 0.041(3) -0.008(2) 0.009(2) -0.010(2)
C44 0.035(3) 0.147(8) 0.047(3) 0.029(4) 0.014(3) 0.004(4)
C45 0.050(4) 0.136(7) 0.034(3) -0.005(4) 0.007(3) 0.042(4)
C46 0.034(3) 0.043(3) 0.060(3) -0.020(2) -0.010(2) 0.018(2)
C47 0.039(3) 0.028(2) 0.056(3) -0.005(2) -0.016(2) 0.011(2)
C48 0.071(4) 0.028(2) 0.041(3) 0.005(2) -0.012(3) -0.001(2)
C49 0.070(4) 0.040(3) 0.040(3) 0.009(2) 0.008(3) -0.020(3)
C50 0.049(3) 0.088(5) 0.035(3) 0.023(3) 0.002(3) -0.005(3)
C51 0.040(3) 0.060(4) 0.059(3) 0.028(3) -0.007(3) -0.003(3)
C52 0.027(2) 0.052(3) 0.053(3) -0.003(2) -0.003(2) -0.006(2)
C53 0.035(3) 0.062(4) 0.050(3) -0.013(3) 0.008(2) -0.020(3)
C54 0.040(3) 0.089(5) 0.047(3) -0.012(3) 0.015(3) -0.033(3)
C55 0.032(3) 0.088(5) 0.045(3) -0.013(3) 0.017(2) -0.020(3)
Cl1S 0.0470(7) 0.0413(6) 0.0452(7) 0.0028(5) -0.0087(5) 0.0058(5)
C1S 0.039(3) 0.039(2) 0.027(2) -0.0025(17) 0.0015(18) 0.005(2)
C2S 0.044(3) 0.032(2) 0.043(3) -0.005(2) 0.011(2) 0.002(2)
C3S 0.038(3) 0.044(3) 0.058(3) -0.008(2) 0.016(3) 0.003(2)
C4S 0.036(3) 0.061(4) 0.056(3) 0.000(3) 0.010(3) 0.015(3)
C5S 0.044(3) 0.040(3) 0.047(3) 0.011(2) 0.014(2) 0.009(2)
C6S 0.042(3) 0.034(2) 0.032(2) -0.0008(18) 0.007(2) 0.000(2)
Cl2S 0.0673(16) 0.0515(14) 0.0484(13) 0.0090(10) 0.0065(11) 0.0074(11)
C7S 0.042(4) 0.060(5) 0.036(4) 0.027(4) -0.007(3) -0.003(4)
C8S 0.057(6) 0.059(6) 0.050(5) 0.002(4) 0.010(4) 0.000(5)
C9S 0.061(7) 0.100(9) 0.046(5) -0.003(6) 0.010(5) -0.018(6)
C10S 0.086(8) 0.066(7) 0.042(5) -0.005(5) 0.002(5) -0.025(6)
C11S 0.046(6) 0.102(10) 0.070(7) 0.033(7) -0.009(5) -0.018(6)
C12S 0.027(4) 0.104(9) 0.070(7) 0.041(7) 0.009(4) 0.005(5)

loop_
_atom_type_symbol
_atom_type_description
_atom_type_scat_dispersion_real
_atom_type_scat_dispersion_imag
_atom_type_scat_source
C C 0.0033 0.0016 'International Tables Vol C Tables 4.2.6.8 and 6.1.1.4'
H H 0.0000 0.0000 'International Tables Vol C Tables 4.2.6.8 and 6.1.1.4'
N N 0.0061 0.0033 'International Tables Vol C Tables 4.2.6.8 and 6.1.1.4'
O O 0.0106 0.0060 'International Tables Vol C Tables 4.2.6.8 and 6.1.1.4'
Cl Cl 0.1484 0.1585 'International Tables Vol C Tables 4.2.6.8 and 6.1.1.4'
K K 0.2009 0.2494 'International Tables Vol C Tables 4.2.6.8 and 6.1.1.4'
Mn Mn 0.3368 0.7283 'International Tables Vol C Tables 4.2.6.8 and 6.1.1.4'

loop_
_geom_angle_atom_site_label_1
_geom_angle_atom_site_label_2
_geom_angle_atom_site_label_3
_geom_angle
N2 Mn1 N4 142.39(13)
N2 Mn1 N3 84.46(12)
N4 Mn1 N3 83.62(12)
N2 Mn1 N5 83.69(12)
N4 Mn1 N5 84.56(12)
N3 Mn1 N5 142.70(12)
N2 Mn1 C1 111.09(13)
N4 Mn1 C1 106.40(13)
N3 Mn1 C1 104.19(13)
N5 Mn1 C1 113.08(12)
N1 C1 Mn1 174.0(4)
C(A2 N2 C(A1 106.2(3)
C(A2 N2 Mn1 126.8(3)
C(A1 N2 Mn1 125.5(3)
C(A4 N3 C(A3 107.4(3)
C(A4 N3 Mn1 123.6(3)
C(A3 N3 Mn1 126.0(3)
C(A6 N4 C(A5 106.8(3)
C(A6 N4 Mn1 126.0(2)
C(A5 N4 Mn1 124.0(3)
C(A7 N5 C(A8 106.9(3)
C(A7 N5 Mn1 126.2(3)
C(A8 N5 Mn1 125.9(2)
N2 C(A1 C(M1 125.6(3)
N2 C(A1 C(B1 110.3(3)
C(M1 C(A1 C(B1 123.8(4)
N2 C(A2 C(M2 125.9(4)
N2 C(A2 C(B2 110.0(3)
C(M2 C(A2 C(B2 124.1(4)
N3 C(A3 C(M2 126.1(4)
N3 C(A3 C(B3 109.5(4)
C(M2 C(A3 C(B3 124.4(4)
N3 C(A4 C(M3 126.1(4)
N3 C(A4 C(B4 109.3(4)
C(M3 C(A4 C(B4 124.6(4)
N4 C(A5 C(M3 125.1(4)
N4 C(A5 C(B5 109.2(3)
C(M3 C(A5 C(B5 125.6(4)
N4 C(A6 C(M4 125.8(3)
N4 C(A6 C(B6 109.3(3)
C(M4 C(A6 C(B6 125.0(4)
N5 C(A7 C(M4 125.8(3)
N5 C(A7 C(B7 109.8(3)
C(M4 C(A7 C(B7 124.4(3)
N5 C(A8 C(M1 125.6(3)
N5 C(A8 C(B8 109.4(3)
C(M1 C(A8 C(B8 125.0(3)
C(B2 C(B1 C(A1 106.8(4)
C(B2 C(B1 H(BA 126.6
C(A1 C(B1 H(BA 126.6
C(B1 C(B2 C(A2 106.6(4)
C(B1 C(B2 H(BB 126.7
C(A2 C(B2 H(BB 126.7
C(B4 C(B3 C(A3 106.6(4)
C(B4 C(B3 H(BC 126.7
C(A3 C(B3 H(BC 126.7
C(B3 C(B4 C(A4 107.2(4)
C(B3 C(B4 H(BD 126.4
C(A4 C(B4 H(BD 126.4
C(B6 C(B5 C(A5 107.5(3)
C(B6 C(B5 H(BE 126.3
C(A5 C(B5 H(BE 126.3
C(B5 C(B6 C(A6 107.2(3)
C(B5 C(B6 H(BF 126.4
C(A6 C(B6 H(BF 126.4
C(B8 C(B7 C(A7 106.8(3)
C(B8 C(B7 H(BG 126.6
C(A7 C(B7 H(BG 126.6
C(B7 C(B8 C(A8 107.2(3)
C(B7 C(B8 H(BH 126.4
C(A8 C(B8 H(BH 126.4
C(A8 C(M1 C(A1 124.6(3)
C(A8 C(M1 C2 118.7(3)
C(A1 C(M1 C2 116.6(3)
C(A3 C(M2 C(A2 125.3(4)
C(A3 C(M2 C11 118.5(4)
C(A2 C(M2 C11 116.1(3)
C(A5 C(M3 C(A4 125.0(4)
C(A5 C(M3 C20 117.6(3)
C(A4 C(M3 C20 117.3(3)
C(A6 C(M4 C(A7 125.7(4)
C(A6 C(M4 C29 116.8(3)
C(A7 C(M4 C29 117.5(3)
C9 C2 C3 119.5(4)
C9 C2 C(M1 119.5(3)
C3 C2 C(M1 120.9(3)
C5 C3 C2 119.2(4)
C5 C3 C4 119.9(4)
C2 C3 C4 120.8(4)
C3 C4 H4A 109.5
C3 C4 H4B 109.5
H4A C4 H4B 109.5
C3 C4 H4C 109.5
H4A C4 H4C 109.5
H4B C4 H4C 109.5
C6 C5 C3 122.1(4)
C6 C5 H5A 119.0
C3 C5 H5A 119.0
C8 C6 C5 118.1(4)
C8 C6 C7 120.6(5)
C5 C6 C7 121.2(5)
C6 C7 H7A 109.5
C6 C7 H7B 109.5
H7A C7 H7B 109.5
C6 C7 H7C 109.5
H7A C7 H7C 109.5
H7B C7 H7C 109.5
C6 C8 C9 121.6(4)
C6 C8 H8A 119.2
C9 C8 H8A 119.2
C2 C9 C8 119.3(4)
C2 C9 C10 122.0(4)
C8 C9 C10 118.7(4)
C9 C10 H10A 109.5
C9 C10 H10B 109.5
H10A C10 H10B 109.5
C9 C10 H10C 109.5
H10A C10 H10C 109.5
H10B C10 H10C 109.5
C18 C11 C12 119.7(4)
C18 C11 C(M2 120.6(4)
C12 C11 C(M2 119.6(4)
C14 C12 C11 119.6(4)
C14 C12 C13 120.0(4)
C11 C12 C13 120.4(4)
C12 C13 H13A 109.5
C12 C13 H13B 109.5
H13A C13 H13B 109.5
C12 C13 H13C 109.5
H13A C13 H13C 109.5
H13B C13 H13C 109.5
C12 C14 C15 121.6(4)
C12 C14 H14A 119.2
C15 C14 H14A 119.2
C17 C15 C14 118.2(4)
C17 C15 C16 121.7(4)
C14 C15 C16 120.1(4)
C15 C16 H16A 109.5
C15 C16 H16B 109.5
H16A C16 H16B 109.5
C15 C16 H16C 109.5
H16A C16 H16C 109.5
H16B C16 H16C 109.5
C15 C17 C18 121.7(4)
C15 C17 H17A 119.1
C18 C17 H17A 119.1
C17 C18 C11 119.2(4)
C17 C18 C19 119.6(4)
C11 C18 C19 121.2(4)
C18 C19 H19A 109.5
C18 C19 H19B 109.5
H19A C19 H19B 109.5
C18 C19 H19C 109.5
H19A C19 H19C 109.5
H19B C19 H19C 109.5
C21 C20 C27 120.0(4)
C21 C20 C(M3 122.2(4)
C27 C20 C(M3 117.8(4)
C23 C21 C20 118.6(4)
C23 C21 C22 120.3(4)
C20 C21 C22 121.1(4)
C21 C22 H22A 109.5
C21 C22 H22B 109.5
H22A C22 H22B 109.5
C21 C22 H22C 109.5
H22A C22 H22C 109.5
H22B C22 H22C 109.5
C24 C23 C21 122.6(4)
C24 C23 H23A 118.7
C21 C23 H23A 118.7
C23 C24 C26 117.6(4)
C23 C24 C25 121.7(4)
C26 C24 C25 120.6(5)
C24 C25 H25A 109.5
C24 C25 H25B 109.5
H25A C25 H25B 109.5
C24 C25 H25C 109.5
H25A C25 H25C 109.5
H25B C25 H25C 109.5
C27 C26 C24 121.8(4)
C27 C26 H26A 119.1
C24 C26 H26A 119.1
C26 C27 C20 119.4(4)
C26 C27 C28 119.5(4)
C20 C27 C28 121.1(4)
C27 C28 H28A 109.5
C27 C28 H28B 109.5
H28A C28 H28B 109.5
C27 C28 H28C 109.5
H28A C28 H28C 109.5
H28B C28 H28C 109.5
C36 C29 C30 119.7(4)
C36 C29 C(M4 119.6(3)
C30 C29 C(M4 120.7(4)
C29 C30 C32 119.4(4)
C29 C30 C31 120.5(4)
C32 C30 C31 120.1(4)
C30 C31 H31A 109.5
C30 C31 H31B 109.5
H31A C31 H31B 109.5
C30 C31 H31C 109.5
H31A C31 H31C 109.5
H31B C31 H31C 109.5
C33 C32 C30 121.5(4)
C33 C32 H32A 119.3
C30 C32 H32A 119.3
C32 C33 C35 118.3(4)
C32 C33 C34 121.0(4)
C35 C33 C34 120.7(5)
C33 C34 H34A 109.5
C33 C34 H34B 109.5
H34A C34 H34B 109.5
C33 C34 H34C 109.5
H34A C34 H34C 109.5
H34B C34 H34C 109.5
C33 C35 C36 121.9(4)
C33 C35 H35A 119.0
C36 C35 H35A 119.0
C35 C36 C29 119.2(4)
C35 C36 C37 119.2(4)
C29 C36 C37 121.6(4)
C36 C37 H37A 109.5
C36 C37 H37B 109.5
H37A C37 H37B 109.5
C36 C37 H37C 109.5
H37A C37 H37C 109.5
H37B C37 H37C 109.5
O3 K1 O2 115.45(11)
O3 K1 O1 95.25(13)
O2 K1 O1 60.84(12)
O3 K1 O6 137.24(12)
O2 K1 O6 102.38(11)
O1 K1 O6 121.24(12)
O3 K1 O4 61.10(11)
O2 K1 O4 96.01(10)
O1 K1 O4 137.48(11)
O6 K1 O4 97.22(11)
O3 K1 O5 96.26(11)
O2 K1 O5 142.99(10)
O1 K1 O5 99.55(11)
O6 K1 O5 58.98(11)
O4 K1 O5 116.72(10)
O3 K1 N7 119.87(12)
O2 K1 N7 61.78(11)
O1 K1 N7 121.25(13)
O6 K1 N7 61.53(12)
O4 K1 N7 59.85(12)
O5 K1 N7 119.19(11)
O3 K1 N6 60.39(13)
O2 K1 N6 119.64(14)
O1 K1 N6 59.98(15)
O6 K1 N6 117.15(12)
O4 K1 N6 120.06(14)
O5 K1 N6 59.35(12)
N7 K1 N6 178.45(14)
C50 N6 C38 110.0(5)
C50 N6 C44 109.7(6)
C38 N6 C44 111.7(6)
C50 N6 K1 110.4(3)
C38 N6 K1 108.5(4)
C44 N6 K1 106.4(3)
C55 N7 C43 108.7(4)
C55 N7 C49 110.2(5)
C43 N7 C49 110.3(5)
C55 N7 K1 108.3(4)
C43 N7 K1 108.5(3)
C49 N7 K1 110.8(3)
C40 O1 C39 110.2(4)
C40 O1 K1 113.2(3)
C39 O1 K1 121.2(4)
C42 O2 C41 110.3(4)
C42 O2 K1 115.3(3)
C41 O2 K1 117.5(3)
C46 O3 C45 108.9(5)
C46 O3 K1 115.0(3)
C45 O3 K1 120.5(3)
C47 O4 C48 111.2(4)
C47 O4 K1 111.8(3)
C48 O4 K1 117.8(3)
C51 O5 C52 111.2(4)
C51 O5 K1 117.1(3)
C52 O5 K1 113.7(3)
C53 O6 C54 110.6(4)
C53 O6 K1 116.1(3)
C54 O6 K1 115.2(3)
N6 C38 C39 114.0(5)
N6 C38 H38A 108.8
C39 C38 H38A 108.8
N6 C38 H38B 108.8
C39 C38 H38B 108.8
H38A C38 H38B 107.6
O1 C39 C38 108.7(5)
O1 C39 H39A 110.0
C38 C39 H39A 110.0
O1 C39 H39B 110.0
C38 C39 H39B 110.0
H39A C39 H39B 108.3
O1 C40 C41 109.9(4)
O1 C40 H40A 109.7
C41 C40 H40A 109.7
O1 C40 H40B 109.7
C41 C40 H40B 109.7
H40A C40 H40B 108.2
O2 C41 C40 109.6(5)
O2 C41 H41A 109.7
C40 C41 H41A 109.7
O2 C41 H41B 109.7
C40 C41 H41B 109.7
H41A C41 H41B 108.2
O2 C42 C43 111.1(4)
O2 C42 H42A 109.4
C43 C42 H42A 109.4
O2 C42 H42B 109.4
C43 C42 H42B 109.4
H42A C42 H42B 108.0
N7 C43 C42 114.4(5)
N7 C43 H43A 108.7
C42 C43 H43A 108.7
N7 C43 H43B 108.7
C42 C43 H43B 108.7
H43A C43 H43B 107.6
C45 C44 N6 114.2(6)
C45 C44 H44A 108.7
N6 C44 H44A 108.7
C45 C44 H44B 108.7
N6 C44 H44B 108.7
H44A C44 H44B 107.6
O3 C45 C44 108.4(6)
O3 C45 H45A 110.0
C44 C45 H45A 110.0
O3 C45 H45B 110.0
C44 C45 H45B 110.0
H45A C45 H45B 108.4
O3 C46 C47 109.5(4)
O3 C46 H46A 109.8
C47 C46 H46A 109.8
O3 C46 H46B 109.8
C47 C46 H46B 109.8
H46A C46 H46B 108.2
O4 C47 C46 109.1(4)
O4 C47 H47A 109.9
C46 C47 H47A 109.9
O4 C47 H47B 109.9
C46 C47 H47B 109.9
H47A C47 H47B 108.3
O4 C48 C49 109.4(5)
O4 C48 H48A 109.8
C49 C48 H48A 109.8
O4 C48 H48B 109.8
C49 C48 H48B 109.8
H48A C48 H48B 108.2
C48 C49 N7 112.9(4)
C48 C49 H49A 109.0
N7 C49 H49A 109.0
C48 C49 H49B 109.0
N7 C49 H49B 109.0
H49A C49 H49B 107.8
N6 C50 C51 112.8(6)
N6 C50 H50A 109.0
C51 C50 H50A 109.0
N6 C50 H50B 109.0
C51 C50 H50B 109.0
H50A C50 H50B 107.8
O5 C51 C50 109.3(4)
O5 C51 H51A 109.8
C50 C51 H51A 109.8
O5 C51 H51B 109.8
C50 C51 H51B 109.8
H51A C51 H51B 108.3
O5 C52 C53 109.4(5)
O5 C52 H52A 109.8
C53 C52 H52A 109.8
O5 C52 H52B 109.8
C53 C52 H52B 109.8
H52A C52 H52B 108.2
O6 C53 C52 109.1(4)
O6 C53 H53A 109.9
C52 C53 H53A 109.9
O6 C53 H53B 109.9
C52 C53 H53B 109.9
H53A C53 H53B 108.3
O6 C54 C55 109.1(5)
O6 C54 H54A 109.9
C55 C54 H54A 109.9
O6 C54 H54B 109.9
C55 C54 H54B 109.9
H54A C54 H54B 108.3
N7 C55 C54 113.1(5)
N7 C55 H55A 109.0
C54 C55 H55A 109.0
N7 C55 H55B 109.0
C54 C55 H55B 109.0
H55A C55 H55B 107.8
C2S C1S C6S 120.7(5)
C2S C1S Cl1S 120.6(4)
C6S C1S Cl1S 118.7(4)
C3S C2S C1S 119.4(5)
C3S C2S H2SA 120.3
C1S C2S H2SA 120.3
C2S C3S C4S 120.4(6)
C2S C3S H3SA 119.8
C4S C3S H3SA 119.8
C5S C4S C3S 119.5(6)
C5S C4S H4SA 120.2
C3S C4S H4SA 120.2
C6S C5S C4S 121.0(5)
C6S C5S H5SA 119.5
C4S C5S H5SA 119.5
C5S C6S C1S 118.9(5)
C5S C6S H6SA 120.5
C1S C6S H6SA 120.5
C8S C7S C12S 126.6(10)
C8S C7S Cl2S 120.7(7)
C12S C7S Cl2S 112.5(8)
C7S C8S C9S 117.7(11)
C7S C8S H8SA 121.1
C9S C8S H8SA 121.1
C10S C9S C8S 120.2(13)
C10S C9S H9SA 119.9
C8S C9S H9SA 119.9
C11S C10S C9S 119.3(12)
C11S C10S H10D 120.3
C9S C10S H10D 120.3
C10S C11S C12S 121.5(10)
C10S C11S H11A 119.2
C12S C11S H11A 119.2
C7S C12S C11S 114.5(10)
C7S C12S H12S 122.8
C11S C12S H12S 122.8

loop_
_geom_bond_atom_site_label_1
_geom_bond_atom_site_label_2
_geom_bond_distance
Mn1 N2 2.162(3)
Mn1 N4 2.165(3)
Mn1 N3 2.168(3)
Mn1 N5 2.174(3)
Mn1 C1 2.245(4)
C1 N1 1.088(6)
N2 C(A2 1.362(5)
N2 C(A1 1.366(5)
N3 C(A4 1.364(5)
N3 C(A3 1.365(5)
N4 C(A6 1.372(5)
N4 C(A5 1.383(5)
N5 C(A7 1.364(5)
N5 C(A8 1.371(5)
C(A1 C(M1 1.413(5)
C(A1 C(B1 1.439(6)
C(A2 C(M2 1.415(6)
C(A2 C(B2 1.449(5)
C(A3 C(M2 1.400(6)
C(A3 C(B3 1.449(6)
C(A4 C(M3 1.409(6)
C(A4 C(B4 1.444(6)
C(A5 C(M3 1.400(6)
C(A5 C(B5 1.442(6)
C(A6 C(M4 1.398(5)
C(A6 C(B6 1.452(5)
C(A7 C(M4 1.420(5)
C(A7 C(B7 1.445(5)
C(A8 C(M1 1.410(6)
C(A8 C(B8 1.444(5)
C(B1 C(B2 1.349(6)
C(B1 H(BA 0.9500
C(B2 H(BB 0.9500
C(B3 C(B4 1.359(6)
C(B3 H(BC 0.9500
C(B4 H(BD 0.9500
C(B5 C(B6 1.349(6)
C(B5 H(BE 0.9500
C(B6 H(BF 0.9500
C(B7 C(B8 1.353(6)
C(B7 H(BG 0.9500
C(B8 H(BH 0.9500
C(M1 C2 1.504(5)
C(M2 C11 1.500(5)
C(M3 C20 1.516(5)
C(M4 C29 1.507(5)
C2 C9 1.390(6)
C2 C3 1.413(5)
C3 C5 1.388(6)
C3 C4 1.502(6)
C4 H4A 0.9800
C4 H4B 0.9800
C4 H4C 0.9800
C5 C6 1.386(7)
C5 H5A 0.9500
C6 C8 1.385(7)
C6 C7 1.517(6)
C7 H7A 0.9800
C7 H7B 0.9800
C7 H7C 0.9800
C8 C9 1.408(6)
C8 H8A 0.9500
C9 C10 1.511(6)
C10 H10A 0.9800
C10 H10B 0.9800
C10 H10C 0.9800
C11 C18 1.399(6)
C11 C12 1.407(6)
C12 C14 1.377(6)
C12 C13 1.508(6)
C13 H13A 0.9800
C13 H13B 0.9800
C13 H13C 0.9800
C14 C15 1.398(7)
C14 H14A 0.9500
C15 C17 1.386(6)
C15 C16 1.511(6)
C16 H16A 0.9800
C16 H16B 0.9800
C16 H16C 0.9800
C17 C18 1.393(6)
C17 H17A 0.9500
C18 C19 1.506(6)
C19 H19A 0.9800
C19 H19B 0.9800
C19 H19C 0.9800
C20 C21 1.401(6)
C20 C27 1.409(6)
C21 C23 1.397(7)
C21 C22 1.493(7)
C22 H22A 0.9800
C22 H22B 0.9800
C22 H22C 0.9800
C23 C24 1.391(7)
C23 H23A 0.9500
C24 C26 1.396(6)
C24 C25 1.514(7)
C25 H25A 0.9800
C25 H25B 0.9800
C25 H25C 0.9800
C26 C27 1.390(6)
C26 H26A 0.9500
C27 C28 1.500(6)
C28 H28A 0.9800
C28 H28B 0.9800
C28 H28C 0.9800
C29 C36 1.396(6)
C29 C30 1.397(5)
C30 C32 1.404(6)
C30 C31 1.515(6)
C31 H31A 0.9800
C31 H31B 0.9800
C31 H31C 0.9800
C32 C33 1.379(7)
C32 H32A 0.9500
C33 C35 1.389(6)
C33 C34 1.517(6)
C34 H34A 0.9800
C34 H34B 0.9800
C34 H34C 0.9800
C35 C36 1.394(6)
C35 H35A 0.9500
C36 C37 1.514(6)
C37 H37A 0.9800
C37 H37B 0.9800
C37 H37C 0.9800
K1 O3 2.761(3)
K1 O2 2.769(4)
K1 O1 2.823(4)
K1 O6 2.839(3)
K1 O4 2.839(3)
K1 O5 2.896(4)
K1 N7 2.967(4)
K1 N6 3.027(5)
N6 C50 1.452(8)
N6 C38 1.475(9)
N6 C44 1.492(9)
N7 C55 1.461(7)
N7 C43 1.473(7)
N7 C49 1.482(7)
O1 C40 1.425(8)
O1 C39 1.448(9)
O2 C42 1.410(7)
O2 C41 1.430(6)
O3 C46 1.421(7)
O3 C45 1.421(7)
O4 C47 1.414(6)
O4 C48 1.419(7)
O5 C51 1.419(7)
O5 C52 1.431(6)
O6 C53 1.420(7)
O6 C54 1.431(7)
C38 C39 1.516(11)
C38 H38A 0.9900
C38 H38B 0.9900
C39 H39A 0.9900
C39 H39B 0.9900
C40 C41 1.513(10)
C40 H40A 0.9900
C40 H40B 0.9900
C41 H41A 0.9900
C41 H41B 0.9900
C42 C43 1.481(8)
C42 H42A 0.9900
C42 H42B 0.9900
C43 H43A 0.9900
C43 H43B 0.9900
C44 C45 1.475(12)
C44 H44A 0.9900
C44 H44B 0.9900
C45 H45A 0.9900
C45 H45B 0.9900
C46 C47 1.499(9)
C46 H46A 0.9900
C46 H46B 0.9900
C47 H47A 0.9900
C47 H47B 0.9900
C48 C49 1.481(9)
C48 H48A 0.9900
C48 H48B 0.9900
C49 H49A 0.9900
C49 H49B 0.9900
C50 C51 1.518(8)
C50 H50A 0.9900
C50 H50B 0.9900
C51 H51A 0.9900
C51 H51B 0.9900
C52 C53 1.476(9)
C52 H52A 0.9900
C52 H52B 0.9900
C53 H53A 0.9900
C53 H53B 0.9900
C54 C55 1.520(8)
C54 H54A 0.9900
C54 H54B 0.9900
C55 H55A 0.9900
C55 H55B 0.9900
Cl1S C1S 1.738(5)
C1S C2S 1.384(7)
C1S C6S 1.394(7)
C2S C3S 1.368(8)
C2S H2SA 0.9500
C3S C4S 1.390(9)
C3S H3SA 0.9500
C4S C5S 1.379(9)
C4S H4SA 0.9500
C5S C6S 1.363(8)
C5S H5SA 0.9500
C6S H6SA 0.9500
Cl2S C7S 1.773(10)
C7S C8S 1.306(14)
C7S C12S 1.354(9)
C8S C9S 1.403(17)
C8S H8SA 0.9500
C9S C10S 1.371(17)
C9S H9SA 0.9500
C10S C11S 1.351(18)
C10S H10D 0.9500
C11S C12S 1.433(12)
C11S H11A 0.9500
C12S H12S 0.9500
